data_1520792
loop_
_publ_author_name
'Arakcheeva, A.V.'
'Grinevich, V.V.'
'Chapuis, G.'
'Shamrai, V.F.'
'Meyer, M.'

_publ_section_title
;
 K Nb4 O5 F and Nb O2 crystal structures. Structural aspect of chemical
 decomposition of K2-x Nb4 O3 (O, F)3 F in the melt of sodium and
 potassium chlorides
;
_journal_name_full Kristallografiya
_journal_page_first 6
_journal_page_last 11
_journal_volume 44
_journal_year 1999
_chemical_formula_sum 'F K Nb4 O5'
_chemical_name_systematic 'K Nb4 O5 F'
_space_group_IT_number 123
_symmetry_space_group_name_Hall '-P 4 2'
_symmetry_space_group_name_H-M 'P 4/m m m'
_cell_angle_alpha 90
_cell_angle_beta 90
_cell_angle_gamma 90
_cell_formula_units_Z 1
_cell_length_a 4.155
_cell_length_b 4.155
_cell_length_c 8.377
_cell_volume 144.621
_citation_journal_id_ASTM KRISAJ
_cod_data_source_file Arakcheeva_KRISAJ_1999_441.cif
_cod_data_source_block F1K1Nb4O5
_cod_original_cell_volume 144.6207
_cod_original_formula_sum 'F1 K1 Nb4 O5'
_cod_database_code 1520792

loop_
_symmetry_equiv_pos_as_xyz
x,y,z
-y,x,z
-x,-y,z
y,-x,z
x,-y,-z
y,x,-z
-x,y,-z
-y,-x,-z
-x,-y,-z
y,-x,-z
x,y,-z
-y,x,-z
-x,y,z
-y,-x,z
x,-y,z
y,x,z

loop_
_atom_site_label
_atom_site_type_symbol
_atom_site_fract_x
_atom_site_fract_y
_atom_site_fract_z
_atom_site_occupancy
_atom_site_U_iso_or_equiv
Nb1 Nb+2 0.5 0 0 1 0.0
O2 O-2 0 0 0 1 0.0
Nb2 Nb+2 0.5 0.5 0.2396 1 0.0
F1 F-1 0.5 0.5 0.5 1 0.0
O1 O-2 0 0.5 0.252 1 0.0
K1 K+1 0 0 0.5 1 0.0
